data_7216370
loop_
_publ_author_name
'Fernando, Isurika R.'
'Mo, Yirong'
'Mezei, Gellert'

_publ_section_title
;
 Metal-binding studies of linear rigid-axle [2]pseudorotaxanes with in
 situ generated anionic metal halide complexes
;
_journal_issue 31
_journal_name_full CrystEngComm
_journal_page_first 7320
_journal_paper_doi 10.1039/C4CE00789A
_journal_volume 16
_journal_year 2014
_chemical_formula_sum 'C23 H28 I6 N4 O3 Zn2'
_chemical_formula_weight 1300.63
_chemical_name_systematic
;
 ?
;
_space_group_crystal_system monoclinic
_space_group_IT_number 15
_space_group_name_Hall '-C 2yc'
_space_group_name_H-M_alt 'C 1 2/c 1'
_symmetry_space_group_name_Hall '-C 2yc'
_symmetry_space_group_name_H-M 'C 1 2/c 1'
_atom_sites_solution_hydrogens geom
_audit_creation_method SHELXL-2013
_cell_angle_alpha 90
_cell_angle_beta 98.6990(10)
_cell_angle_gamma 90
_cell_formula_units_Z 4
_cell_length_a 28.1847(3)
_cell_length_b 9.04820(10)
_cell_length_c 14.2578(2)
_cell_measurement_reflns_used 9861
_cell_measurement_temperature 100(2)
_cell_measurement_theta_max 27.14
_cell_measurement_theta_min 2.37
_cell_volume 3594.21(8)
_computing_cell_refinement 'Bruker SAINT'
_computing_data_collection 'Bruker APEX2'
_computing_data_reduction 'Bruker SAINT'
_computing_molecular_graphics 'Bruker SHELXTL'
_computing_publication_material 'Bruker SHELXTL'
_computing_structure_refinement 'SHELXL-97 (Sheldrick, 2008)'
_computing_structure_solution 'SHELXS-97 (Sheldrick, 2008)'
_diffrn_ambient_temperature 100(2)
_diffrn_measured_fraction_theta_full 1.000
_diffrn_measured_fraction_theta_max 1.000
_diffrn_measurement_device_type 'Bruker APEX-II CCD'
_diffrn_measurement_method '\f and \w scans'
_diffrn_radiation_type MoK\a
_diffrn_radiation_wavelength 0.71073
_diffrn_reflns_av_R_equivalents 0.0295
_diffrn_reflns_av_unetI/netI 0.0187
_diffrn_reflns_Laue_measured_fraction_full 1.000
_diffrn_reflns_Laue_measured_fraction_max 1.000
_diffrn_reflns_limit_h_max 37
_diffrn_reflns_limit_h_min -37
_diffrn_reflns_limit_k_max 12
_diffrn_reflns_limit_k_min -12
_diffrn_reflns_limit_l_max 17
_diffrn_reflns_limit_l_min -19
_diffrn_reflns_number 55141
_diffrn_reflns_point_group_measured_fraction_full 1.000
_diffrn_reflns_point_group_measured_fraction_max 1.000
_diffrn_reflns_theta_full 25.242
_diffrn_reflns_theta_max 28.280
_diffrn_reflns_theta_min 1.462
_exptl_absorpt_coefficient_mu 6.517
_exptl_absorpt_correction_T_max 0.7459
_exptl_absorpt_correction_T_min 0.6034
_exptl_absorpt_correction_type multi-scan
_exptl_crystal_colour red
_exptl_crystal_density_diffrn 2.404
_exptl_crystal_description block
_exptl_crystal_F_000 2384
_exptl_crystal_size_max 0.280
_exptl_crystal_size_mid 0.200
_exptl_crystal_size_min 0.100
_refine_diff_density_max 5.381
_refine_diff_density_min -4.475
_refine_diff_density_rms 0.248
_refine_ls_extinction_method none
_refine_ls_goodness_of_fit_ref 1.069
_refine_ls_hydrogen_treatment constr
_refine_ls_matrix_type full
_refine_ls_number_parameters 228
_refine_ls_number_reflns 4463
_refine_ls_number_restraints 1
_refine_ls_restrained_S_all 1.069
_refine_ls_R_factor_all 0.0846
_refine_ls_R_factor_gt 0.0678
_refine_ls_shift/su_max 0.001
_refine_ls_shift/su_mean 0.000
_refine_ls_structure_factor_coef Fsqd
_refine_ls_weighting_details
;
 w=1/[\s^2^(Fo^2^)+(0.0140P)^2^+240.9497P]
 where P=(Fo^2^+2Fc^2^)/3
;
_refine_ls_weighting_scheme calc
_refine_ls_wR_factor_gt 0.1323
_refine_ls_wR_factor_ref 0.1411
_reflns_Friedel_coverage 0.000
_reflns_number_gt 3565
_reflns_number_total 4463
_reflns_threshold_expression 'I > 2\s(I)'
_cod_data_source_file c4ce00789a2.cif
_cod_data_source_block PyBP(ZnI3)2+3CH3OH
_cod_depositor_comments 'Adding full bibliography for 7216357--7216370.cif.'
_cod_database_code 7216370
_shelx_space_group_comment
;
The symmetry employed for this shelxl refinement is uniquely defined
by the following loop, which should always be used as a source of
symmetry information in preference to the above space-group names.
They are only intended as comments.
;
_shelx_estimated_absorpt_t_min 0.263
_shelx_estimated_absorpt_t_max 0.562

loop_
_space_group_symop_operation_xyz
'x, y, z'
'-x, y, -z+1/2'
'x+1/2, y+1/2, z'
'-x+1/2, y+1/2, -z+1/2'
'-x, -y, -z'
'x, -y, z-1/2'
'-x+1/2, -y+1/2, -z'
'x+1/2, -y+1/2, z-1/2'

loop_
_atom_site_label
_atom_site_type_symbol
_atom_site_fract_x
_atom_site_fract_y
_atom_site_fract_z
_atom_site_U_iso_or_equiv
_atom_site_adp_type
_atom_site_occupancy
_atom_site_site_symmetry_order
_atom_site_calc_flag
_atom_site_refinement_flags_posn
_atom_site_refinement_flags_adp
_atom_site_refinement_flags_occupancy
_atom_site_disorder_assembly
_atom_site_disorder_group
Zn1 Zn 0.60156(5) 0.78342(12) 0.11684(9) 0.0338(3) Uani 1 1 d . . . . .
I1 I 0.62659(4) 1.04280(7) 0.17902(5) 0.0497(2) Uani 1 1 d . . . . .
I2 I 0.61909(4) 0.73466(8) -0.05284(5) 0.0529(3) Uani 1 1 d . . . . .
I3 I 0.62740(4) 0.56433(8) 0.22793(5) 0.0532(3) Uani 1 1 d . . . . .
O1 O 0.7436(5) 0.3208(18) 0.5901(15) 0.147(8) Uani 1 1 d . . . . .
C12 C 0.4858(19) 0.714(5) 0.816(3) 0.26(8) Uani 0.5 1 d D . P A -1
H12A H 0.5073 0.7236 0.8743 0.393 Uiso 0.5 1 calc R U P A -1
H12B H 0.4728 0.6155 0.8108 0.393 Uiso 0.5 1 calc R U P A -1
H12C H 0.4601 0.7839 0.8142 0.393 Uiso 0.5 1 calc R U P A -1
O2 O 0.5118(16) 0.742(8) 0.736(3) 0.22(3) Uani 0.5 1 d D . P A -1
N1A N 0.5287(11) 0.781(3) 0.1167(13) 0.020(4) Uani 0.5 1 d . . P B 1
C1A C 0.5043(10) 0.904(2) 0.1034(16) 0.024(5) Uani 0.5 1 d . . P B 1
H1A H 0.5207 0.9930 0.1068 0.029 Uiso 0.5 1 calc R U P B 1
C2A C 0.4547(7) 0.9047(19) 0.0842(13) 0.020(4) Uani 0.5 1 d . . P B 1
H2A H 0.4386 0.9947 0.0828 0.024 Uiso 0.5 1 calc R U P B 1
C4A C 0.4558(6) 0.6399(19) 0.0848(14) 0.025(4) Uani 0.5 1 d . . P B 1
H4A H 0.4411 0.5478 0.0838 0.030 Uiso 0.5 1 calc R U P B 1
C5A C 0.5062(7) 0.6495(18) 0.1045(14) 0.028(4) Uani 0.5 1 d . . P B 1
H5A H 0.5243 0.5632 0.1092 0.033 Uiso 0.5 1 calc R U P B 1
N1B N 0.5228(12) 0.781(4) 0.0815(17) 0.035(6) Uani 0.5 1 d . . P B 2
C1B C 0.4965(11) 0.860(4) 0.134(2) 0.051(8) Uani 0.5 1 d . . P B 2
H1B H 0.5127 0.9220 0.1794 0.061 Uiso 0.5 1 calc R U P B 2
C2B C 0.4462(9) 0.856(4) 0.1255(19) 0.053(7) Uani 0.5 1 d . . P B 2
H2B H 0.4291 0.9145 0.1623 0.063 Uiso 0.5 1 calc R U P B 2
C4B C 0.4478(9) 0.705(3) -0.009(2) 0.059(8) Uani 0.5 1 d . . P B 2
H4B H 0.4301 0.6621 -0.0630 0.070 Uiso 0.5 1 calc R U P B 2
C5B C 0.4982(11) 0.712(3) 0.006(2) 0.068(9) Uani 0.5 1 d . . P B 2
H5B H 0.5151 0.6676 -0.0372 0.081 Uiso 0.5 1 calc R U P B 2
N2 N 0.3752(3) 0.7632(8) 0.0472(5) 0.0286(17) Uani 1 1 d . . . . .
C3 C 0.4268(4) 0.7699(11) 0.0663(8) 0.033(2) Uani 1 1 d . . . . .
C6 C 0.3491(5) 0.8692(13) 0.0807(10) 0.052(4) Uani 1 1 d . . . . .
H6 H 0.3646 0.9460 0.1163 0.063 Uiso 1 1 calc R U . . .
C7 C 0.3005(4) 0.8661(13) 0.0634(9) 0.045(3) Uani 1 1 d . . . . .
H7 H 0.2830 0.9405 0.0873 0.055 Uiso 1 1 calc R U . . .
C8 C 0.2768(4) 0.7529(10) 0.0103(6) 0.0274(19) Uani 1 1 d . . . . .
C9 C 0.3049(4) 0.6485(13) -0.0252(9) 0.049(3) Uani 1 1 d . . . . .
H9 H 0.2903 0.5720 -0.0625 0.059 Uiso 1 1 calc R U . . .
C10 C 0.3535(5) 0.6554(13) -0.0066(9) 0.051(3) Uani 1 1 d . . . . .
H10 H 0.3718 0.5841 -0.0316 0.061 Uiso 1 1 calc R U . . .
C11 C 0.7548(6) 0.231(2) 0.6738(18) 0.124(10) Uani 1 1 d . . . . .
H11A H 0.7869 0.1938 0.6777 0.186 Uiso 1 1 calc R U . . .
H11B H 0.7327 0.1500 0.6706 0.186 Uiso 1 1 calc R U . . .
H11C H 0.7523 0.2899 0.7289 0.186 Uiso 1 1 calc R U . . .

loop_
_atom_site_aniso_label
_atom_site_aniso_U_11
_atom_site_aniso_U_22
_atom_site_aniso_U_33
_atom_site_aniso_U_23
_atom_site_aniso_U_13
_atom_site_aniso_U_12
Zn1 0.0444(7) 0.0208(5) 0.0404(6) -0.0032(5) 0.0200(5) -0.0011(5)
I1 0.0998(7) 0.0216(3) 0.0337(4) -0.0039(3) 0.0290(4) -0.0121(4)
I2 0.1007(7) 0.0312(4) 0.0284(4) -0.0033(3) 0.0145(4) 0.0069(4)
I3 0.1095(8) 0.0218(3) 0.0336(4) 0.0007(3) 0.0277(4) -0.0002(4)
O1 0.086(10) 0.106(12) 0.25(2) 0.102(13) 0.015(12) 0.013(9)
C12 0.14(7) 0.05(2) 0.51(18) 0.09(5) -0.22(10) -0.02(3)
O2 0.11(4) 0.49(9) 0.07(2) 0.03(4) 0.05(2) 0.06(4)
N1A 0.027(11) 0.023(8) 0.010(10) -0.005(9) 0.000(10) -0.002(7)
C1A 0.038(13) 0.011(8) 0.024(11) 0.007(7) 0.008(9) 0.000(7)
C2A 0.024(9) 0.017(8) 0.023(9) 0.005(7) 0.017(7) 0.002(7)
C4A 0.011(8) 0.016(7) 0.043(10) 0.000(7) -0.010(7) -0.008(6)
C5A 0.025(9) 0.011(7) 0.042(10) -0.001(7) -0.010(8) 0.004(6)
N1B 0.036(13) 0.038(11) 0.030(14) -0.012(15) 0.003(14) -0.002(9)
C1B 0.036(15) 0.08(3) 0.031(15) -0.027(15) 0.003(12) -0.007(16)
C2B 0.040(14) 0.08(2) 0.044(15) -0.038(15) 0.012(12) -0.014(14)
C4B 0.048(15) 0.057(16) 0.064(16) -0.032(13) -0.014(12) 0.029(13)
C5B 0.063(17) 0.057(17) 0.074(18) -0.045(15) -0.018(14) 0.017(14)
N2 0.043(5) 0.022(4) 0.022(4) 0.003(3) 0.007(3) -0.003(3)
C3 0.035(5) 0.025(5) 0.044(6) 0.002(4) 0.019(4) 0.000(4)
C6 0.052(7) 0.036(6) 0.077(9) -0.033(6) 0.038(7) -0.016(5)
C7 0.041(6) 0.037(6) 0.066(8) -0.030(5) 0.031(6) -0.009(5)
C8 0.048(6) 0.018(4) 0.017(4) 0.002(3) 0.006(4) 0.000(4)
C9 0.039(6) 0.037(6) 0.061(7) -0.027(5) -0.022(5) 0.016(5)
C10 0.062(8) 0.033(6) 0.051(7) -0.019(5) -0.011(6) 0.022(6)
C11 0.040(9) 0.109(16) 0.22(3) 0.107(17) 0.008(12) -0.002(9)

loop_
_atom_type_symbol
_atom_type_description
_atom_type_scat_dispersion_real
_atom_type_scat_dispersion_imag
_atom_type_scat_source
C C 0.0033 0.0016 'International Tables Vol C Tables 4.2.6.8 and 6.1.1.4'
H H 0.0000 0.0000 'International Tables Vol C Tables 4.2.6.8 and 6.1.1.4'
I I -0.4742 1.8119 'International Tables Vol C Tables 4.2.6.8 and 6.1.1.4'
N N 0.0061 0.0033 'International Tables Vol C Tables 4.2.6.8 and 6.1.1.4'
O O 0.0106 0.0060 'International Tables Vol C Tables 4.2.6.8 and 6.1.1.4'
Zn Zn 0.2839 1.4301 'International Tables Vol C Tables 4.2.6.8 and 6.1.1.4'

loop_
_geom_angle_atom_site_label_1
_geom_angle_atom_site_label_2
_geom_angle_atom_site_label_3
_geom_angle
_geom_angle_site_symmetry_3
N1A Zn1 I1 103.5(8) .
N1B Zn1 I1 107.6(9) .
N1A Zn1 I3 100.4(7) .
N1B Zn1 I3 108.4(9) .
I1 Zn1 I3 117.00(6) .
N1A Zn1 I2 109.3(5) .
N1B Zn1 I2 96.5(6) .
I1 Zn1 I2 113.47(5) .
I3 Zn1 I2 111.65(5) .
C1A N1A C5A 120(3) .
C1A N1A Zn1 120(2) .
C5A N1A Zn1 118(2) .
N1A C1A C2A 122(2) .
C1A C2A C3 122.1(16) .
C5A C4A C3 121.0(14) .
N1A C5A C4A 121.6(19) .
C1B N1B C5B 115(3) .
C1B N1B Zn1 120(2) .
C5B N1B Zn1 125(2) .
N1B C1B C2B 126(3) .
C3 C2B C1B 114(2) .
C5B C4B C3 112(2) .
N1B C5B C4B 123(3) .
C10 N2 C6 120.0(10) .
C10 N2 C3 120.2(9) .
C6 N2 C3 119.8(9) .
C2B C3 C4B 126.4(19) .
C2B C3 N2 119.5(15) .
C4A C3 N2 122.1(10) .
C4B C3 N2 111.1(13) .
C4A C3 C2A 112.2(12) .
N2 C3 C2A 124.9(11) .
N2 C6 C7 121.0(10) .
C6 C7 C8 120.4(10) .
C9 C8 C7 116.8(10) .
C9 C8 C8 121.6(10) 7_565
C7 C8 C8 121.6(11) 7_565
C10 C9 C8 121.1(10) .
N2 C10 C9 120.6(10) .

loop_
_geom_bond_atom_site_label_1
_geom_bond_atom_site_label_2
_geom_bond_distance
_geom_bond_site_symmetry_2
Zn1 N1A 2.05(3) .
Zn1 N1B 2.20(3) .
Zn1 I1 2.5696(13) .
Zn1 I3 2.5730(14) .
Zn1 I2 2.5793(14) .
O1 C11 1.44(2) .
C12 O2 1.46(2) .
N1A C1A 1.31(4) .
N1A C5A 1.35(3) .
C1A C2A 1.38(3) .
C2A C3 1.45(2) .
C4A C5A 1.41(2) .
C4A C3 1.43(2) .
N1B C1B 1.33(4) .
N1B C5B 1.34(3) .
C1B C2B 1.40(4) .
C2B C3 1.22(2) .
C4B C5B 1.40(4) .
C4B C3 1.43(3) .
N2 C10 1.331(13) .
N2 C6 1.340(13) .
N2 C3 1.439(13) .
C6 C7 1.354(17) .
C7 C8 1.384(13) .
C8 C9 1.377(14) .
C8 C8 1.49(2) 7_565
C9 C10 1.358(17) .
